data_2200951
loop_
_publ_author_name
'Lothar Esser'
'Zbyszek Otwinowski'
'Hoeon Kim'

_publ_section_title
;
 2,5-Dibromo-6-isopropyl-3-methyl-<i>p</i>-benzoquinone
;
_journal_issue 2
_journal_name_full 'Acta Crystallographica Section E'
_journal_page_first o170
_journal_page_last o171
_journal_paper_doi 10.1107/S1600536801021353
_journal_volume 58
_journal_year 2002
_chemical_formula_iupac 'C10 H10 Br2 O2'
_chemical_formula_moiety 'C10 H10 Br2 O2'
_chemical_formula_sum 'C10 H10 Br2 O2'
_chemical_formula_weight 322.00
_chemical_melting_point 343(2)
_chemical_name_common Dibromothymoquinone
_chemical_name_systematic
;
2,5-Dibromo-3-methyl-6-isopropyl-1,4-benzoquinone
;
_space_group_IT_number 9
_symmetry_cell_setting monoclinic
_symmetry_space_group_name_Hall 'C -2yc'
_symmetry_space_group_name_H-M 'C 1 c 1'
_atom_sites_solution_hydrogens geom
_atom_sites_solution_primary direct
_atom_sites_solution_secondary difmap
_cell_angle_alpha 90.00
_cell_angle_beta 100.941(3)
_cell_angle_gamma 90.00
_cell_formula_units_Z 4
_cell_length_a 5.4507(2)
_cell_length_b 18.5945(9)
_cell_length_c 11.4256(6)
_cell_measurement_reflns_used 15747
_cell_measurement_temperature 295(2)
_cell_measurement_theta_max 27.1
_cell_measurement_theta_min .918
_cell_volume 1136.97(9)
_computing_cell_refinement 'DENZO (Otwinowski & Minor, 1997)'
_computing_data_collection 'COLLECT (Nonius, 1999)'
_computing_data_reduction 'DENZO and SCALEPACK (Otwinowski & Minor, 1997)'
_computing_molecular_graphics 'PLATON (Spek, 2001) and ORTEP-32 (Farrugia, 1997)'
_computing_structure_refinement 'SHELXL97 (Sheldrick, 1997)'
_computing_structure_solution 'SHELXS97 (Sheldrick, 1997)'
_diffrn_ambient_temperature 295(2)
_diffrn_measured_fraction_theta_full .923
_diffrn_measured_fraction_theta_max .923
_diffrn_measurement_device_type 'Nonius KappaCCD'
_diffrn_measurement_method \f
_diffrn_radiation_monochromator graphite
_diffrn_radiation_source 'fine-focus sealed tube'
_diffrn_radiation_type MoK\a
_diffrn_radiation_wavelength .71073
_diffrn_reflns_av_R_equivalents .0000
_diffrn_reflns_av_sigmaI/netI .0074
_diffrn_reflns_limit_h_max 5
_diffrn_reflns_limit_h_min -5
_diffrn_reflns_limit_k_max 22
_diffrn_reflns_limit_k_min -22
_diffrn_reflns_limit_l_max 14
_diffrn_reflns_limit_l_min -14
_diffrn_reflns_number 2145
_diffrn_reflns_theta_full 26.36
_diffrn_reflns_theta_max 26.36
_diffrn_reflns_theta_min 3.63
_diffrn_standards_decay_% 0
_diffrn_standards_interval_count 0
_diffrn_standards_interval_time 0
_diffrn_standards_number 0
_exptl_absorpt_coefficient_mu 7.102
_exptl_absorpt_correction_T_max .426
_exptl_absorpt_correction_T_min .180
_exptl_absorpt_correction_type empirical
_exptl_absorpt_process_details '(SCALEPACK; Otwinowski & Minor, 1997)'
_exptl_crystal_colour yellow
_exptl_crystal_density_diffrn 1.881
_exptl_crystal_density_meas ?
_exptl_crystal_density_method 'not measured'
_exptl_crystal_description rod
_exptl_crystal_F_000 624
_exptl_crystal_size_max .54
_exptl_crystal_size_mid .21
_exptl_crystal_size_min .12
_refine_diff_density_max .533
_refine_diff_density_min -.336
_refine_ls_abs_structure_details '(Flack, 1983), 976 Friedel pairs'
_refine_ls_abs_structure_Flack .026(12)
_refine_ls_extinction_coef .0105(8)
_refine_ls_extinction_expression Fc^*^=kFc[1+0.001xFc^2^\l^3^/sin(2\q)]^-1/4^
_refine_ls_extinction_method SHELXL97
_refine_ls_goodness_of_fit_ref 1.042
_refine_ls_hydrogen_treatment constr
_refine_ls_matrix_type full
_refine_ls_number_parameters 131
_refine_ls_number_reflns 2145
_refine_ls_number_restraints 2
_refine_ls_restrained_S_all 1.042
_refine_ls_R_factor_all .0261
_refine_ls_R_factor_gt .0244
_refine_ls_shift/su_max .004
_refine_ls_shift/su_mean .000
_refine_ls_structure_factor_coef Fsqd
_refine_ls_weighting_details 'calc w = 1/[\s^2^(Fo^2^)+(0.0396P)^2^+1.0226P] where P = (Fo^2^+2Fc^2^)/3'
_refine_ls_weighting_scheme calc
_refine_ls_wR_factor_gt .0633
_refine_ls_wR_factor_ref .0643
_reflns_number_gt 2042
_reflns_number_total 2145
_reflns_threshold_expression I>2\s(I)
_cod_data_source_file ob6105.cif
_cod_data_source_block I
_cod_depositor_comments
;
The following automatic conversions were performed:
'_symmetry_cell_setting' value 'Monoclinic' changed to 'monoclinic'
according to '/home/saulius/struct/CIF-dictionaries/cif_core.dic'
dictionary named 'cif_core.dic' version 2.4.1 from
2010-06-29.

'_geom_bond_publ_flag' value 'No' changed to 'no' according
to '/home/saulius/struct/CIF-dictionaries/cif_core.dic' dictionary named
'cif_core.dic' version 2.4.1 from 2010-06-29 (10 times).

Automatic conversion script
Id: cif_fix_enum 1527 2010-12-29 10:47:43Z saulius 

The following automatic conversions were performed:

'_symmetry_cell_setting' value 'Monoclinic' changed to 'monoclinic'
according to /home/saulius/struct/CIF-dictionaries/cif_core.dic
dictionary named 'cif_core.dic' version 2.4.1 from
2010-06-29.

'_geom_bond_publ_flag' value 'No' changed to 'no'
according to /home/saulius/struct/CIF-dictionaries/cif_core.dic
dictionary named 'cif_core.dic' version 2.4.1 from 2010-06-29 (10
times).

'_geom_angle_publ_flag' value 'No' changed to 'no' according
to /home/saulius/struct/CIF-dictionaries/cif_core.dic dictionary
named 'cif_core.dic' version 2.4.1 from 2010-06-29 (42
times).

'_geom_torsion_publ_flag' value 'No' changed to 'no'
according to /home/saulius/struct/CIF-dictionaries/cif_core.dic
dictionary named 'cif_core.dic' version 2.4.1 from 2010-06-29 (27
times).

Automatic conversion script
Id: cif_fix_values 1715 2011-07-08 13:25:40Z adriana 

The following automatic conversions were performed:

'_exptl_crystal_density_meas' value 'not measured' was changed to '?'
- the value is perceived as not measured.

Automatic conversion script
Id: cif_fix_values 3008 2015-01-20 13:52:24Z robertas 
;
_cod_original_sg_symbol_H-M 'C c'
_cod_database_code 2200951
_cod_database_fobs_code 2200951

loop_
_symmetry_equiv_pos_as_xyz
'x, y, z'
'x, -y, z+1/2'
'x+1/2, y+1/2, z'
'x+1/2, -y+1/2, z+1/2'

loop_
_atom_site_label
_atom_site_fract_x
_atom_site_fract_y
_atom_site_fract_z
_atom_site_U_iso_or_equiv
_atom_site_adp_type
_atom_site_calc_flag
_atom_site_refinement_flags
_atom_site_occupancy
_atom_site_disorder_assembly
_atom_site_disorder_group
_atom_site_type_symbol
O1 .6118(7) .12918(18) .6483(3) .0683(9) Uani d . 1 . . O
C1 .5103(7) .09766(19) .7196(3) .0482(7) Uani d . 1 . . C
C2 .5612(7) .0203(2) .7464(3) .0488(8) Uani d . 1 . . C
Br1 .78142(7) -.02215(2) .65665(4) .06701(16) Uani d . 1 . . Br
C3 .4630(8) -.01686(19) .8259(4) .0489(9) Uani d . 1 . . C
C7 .5110(13) -.0950(2) .8549(5) .0802(14) Uani d . 1 . . C
H7A .4641 -.1232 .7838 .120 Uiso calc R 1 . . H
H7B .4143 -.1098 .9127 .120 Uiso calc R 1 . . H
H7C .6854 -.1020 .8869 .120 Uiso calc R 1 . . H
C4 .2946(7) .0223(2) .8934(3) .0488(8) Uani d . 1 . . C
O2 .1980(7) -.0095(2) .9650(3) .0719(9) Uani d . 1 . . O
C5 .2491(7) .09999(19) .8687(3) .0459(7) Uani d . 1 . . C
Br2 .04670(6) .14325(2) .96623(3) .06778(17) Uani d . 1 . . Br
C6 .3369(8) .1366(2) .7847(3) .0480(8) Uani d . 1 . . C
C8 .2736(9) .2142(2) .7493(4) .0606(10) Uani d . 1 . . C
H8 .1531 .2307 .7970 .073 Uiso calc R 1 . . H
C9 .5040(11) .2635(2) .7795(5) .0750(13) Uani d . 1 . . C
H9A .6276 .2485 .7348 .113 Uiso calc R 1 . . H
H9B .5723 .2604 .8632 .113 Uiso calc R 1 . . H
H9C .4556 .3122 .7592 .113 Uiso calc R 1 . . H
C10 .1496(11) .2216(3) .6200(5) .0843(15) Uani d . 1 . . C
H10A .1052 .2710 .6032 .126 Uiso calc R 1 . . H
H10B .0017 .1925 .6045 .126 Uiso calc R 1 . . H
H10C .2629 .2062 .5702 .126 Uiso calc R 1 . . H

loop_
_atom_site_aniso_label
_atom_site_aniso_U_11
_atom_site_aniso_U_22
_atom_site_aniso_U_33
_atom_site_aniso_U_12
_atom_site_aniso_U_13
_atom_site_aniso_U_23
O1 .088(2) .0629(17) .0675(19) -.0089(16) .0494(17) -.0030(14)
C1 .049(2) .0536(18) .0456(18) -.0051(15) .0187(14) -.0018(15)
C2 .049(2) .057(2) .0417(16) .0015(15) .0110(14) -.0078(13)
Br1 .0641(3) .0808(3) .0603(2) .0180(2) .02230(16) -.0113(2)
C3 .056(3) .0431(19) .049(2) .0021(14) .0119(16) -.0012(14)
C7 .116(4) .048(2) .081(3) .010(2) .031(3) .003(2)
C4 .048(2) .056(2) .0438(17) -.0028(15) .0138(14) .0003(15)
O2 .076(2) .0716(19) .077(2) .0032(16) .0386(18) .0242(16)
C5 .046(2) .0515(19) .0420(16) -.0006(14) .0140(13) .0011(14)
Br2 .0760(3) .0755(3) .0633(2) .0104(2) .04223(19) .0018(2)
C6 .050(2) .055(2) .0427(18) .0050(14) .0169(14) .0052(14)
C8 .066(3) .064(2) .060(2) .0155(18) .0317(18) .0169(18)
C9 .090(3) .051(2) .081(3) .008(2) .008(2) -.004(2)
C10 .068(3) .097(4) .084(3) .002(3) .005(2) .035(3)

loop_
_atom_type_symbol
_atom_type_description
_atom_type_scat_dispersion_real
_atom_type_scat_dispersion_imag
_atom_type_scat_source
C C .0033 .0000 'International Tables Vol C Tables 4.2.6.8 and 6.1.1.4'
H H .0000 .0000 'International Tables Vol C Tables 4.2.6.8 and 6.1.1.4'
O O .0106 .0000 'International Tables Vol C Tables 4.2.6.8 and 6.1.1.4'
Br Br -.2901 .0000 'International Tables Vol C Tables 4.2.6.8 and 6.1.1.4'

loop_
_geom_angle_atom_site_label_1
_geom_angle_atom_site_label_2
_geom_angle_atom_site_label_3
_geom_angle
_geom_angle_publ_flag
O1 C1 C2 120.9(4) no
O1 C1 C6 120.6(3) no
C2 C1 C6 118.5(3) no
C3 C2 C1 124.0(3) no
C3 C2 Br1 122.1(3) no
C1 C2 Br1 113.9(3) no
C2 C3 C4 117.7(3) no
C2 C3 C7 125.2(4) no
C4 C3 C7 117.1(4) no
C3 C7 H7A 109.5 no
C3 C7 H7B 109.5 no
H7A C7 H7B 109.5 no
C3 C7 H7C 109.5 no
H7A C7 H7C 109.5 no
H7B C7 H7C 109.5 no
O2 C4 C5 121.7(4) no
O2 C4 C3 120.1(4) no
C5 C4 C3 118.2(3) no
C6 C5 C4 124.2(3) no
C6 C5 Br2 122.3(3) no
C4 C5 Br2 113.4(2) no
C5 C6 C1 117.1(3) no
C5 C6 C8 125.5(4) no
C1 C6 C8 117.4(3) no
C10 C8 C6 112.6(4) no
C10 C8 C9 111.0(4) no
C6 C8 C9 111.8(4) no
C10 C8 H8 107.0 no
C6 C8 H8 107.0 no
C9 C8 H8 107.0 no
C8 C9 H9A 109.5 no
C8 C9 H9B 109.5 no
H9A C9 H9B 109.5 no
C8 C9 H9C 109.5 no
H9A C9 H9C 109.5 no
H9B C9 H9C 109.5 no
C8 C10 H10A 109.5 no
C8 C10 H10B 109.5 no
H10A C10 H10B 109.5 no
C8 C10 H10C 109.5 no
H10A C10 H10C 109.5 no
H10B C10 H10C 109.5 no

loop_
_geom_bond_atom_site_label_1
_geom_bond_atom_site_label_2
_geom_bond_site_symmetry_2
_geom_bond_distance
_geom_bond_publ_flag
O1 C1 . 1.218(5) yes
C1 C2 . 1.485(5) yes
C1 C6 . 1.496(6) yes
C2 C3 . 1.332(6) yes
C2 Br1 . 1.893(4) yes
C3 C4 . 1.494(6) yes
C3 C7 . 1.502(6) yes
C7 H7A . .9600 no
C7 H7B . .9600 no
C7 H7C . .9600 no
C4 O2 . 1.208(5) yes
C4 C5 . 1.485(5) yes
C5 C6 . 1.338(5) yes
C5 Br2 . 1.890(4) yes
C6 C8 . 1.519(6) yes
C8 C10 . 1.510(6) yes
C8 C9 . 1.540(7) yes
C8 H8 . .9800 no
C9 H9A . .9600 no
C9 H9B . .9600 no
C9 H9C . .9600 no
C10 H10A . .9600 no
C10 H10B . .9600 no
C10 H10C . .9600 no

loop_
_geom_torsion_atom_site_label_1
_geom_torsion_atom_site_label_2
_geom_torsion_atom_site_label_3
_geom_torsion_atom_site_label_4
_geom_torsion
_geom_torsion_publ_flag
O1 C1 C2 C3 177.8(4) no
C6 C1 C2 C3 -.5(5) no
O1 C1 C2 Br1 -2.1(5) no
C6 C1 C2 Br1 179.5(3) no
C1 C2 C3 C4 -1.0(6) no
Br1 C2 C3 C4 179.0(3) no
C1 C2 C3 C7 -180.0(5) no
Br1 C2 C3 C7 .0(6) no
C2 C3 C4 O2 178.8(4) no
C7 C3 C4 O2 -2.1(6) no
C2 C3 C4 C5 -.6(5) no
C7 C3 C4 C5 178.5(4) no
O2 C4 C5 C6 -175.2(4) no
C3 C4 C5 C6 4.2(6) no
O2 C4 C5 Br2 3.6(5) no
C3 C4 C5 Br2 -176.9(3) no
C4 C5 C6 C1 -5.7(6) no
Br2 C5 C6 C1 175.6(3) no
C4 C5 C6 C8 173.8(4) no
Br2 C5 C6 C8 -4.9(6) no
O1 C1 C6 C5 -174.6(4) no
C2 C1 C6 C5 3.8(5) no
O1 C1 C6 C8 5.9(6) no
C2 C1 C6 C8 -175.7(4) no
C5 C6 C8 C10 -119.6(5) no
C1 C6 C8 C10 59.9(5) no
C5 C6 C8 C9 114.6(5) no
C1 C6 C8 C9 -65.9(5) no

loop_
_cod_related_entry_id
_cod_related_entry_database
_cod_related_entry_code
1 ChemSpider 31724
